data_2235579
loop_
_publ_author_name
'Narayanan, P.'
'Sethusankar, K.'
'Nandakumar, Meganathan'
'Mohanakrishnan, Arasambattu K.'

_publ_section_title
;
 {2-[(9,9-Dihexylfluoren-2-yl)carbonyl]phenyl}(4-methoxyphenyl)methanone
;
_journal_coeditor_code PV2555
_journal_issue 7
_journal_name_full 'Acta Crystallographica Section E'
_journal_page_first o2141
_journal_paper_doi 10.1107/S1600536812026773
_journal_volume 68
_journal_year 2012
_chemical_formula_iupac 'C40 H44 O3'
_chemical_formula_moiety 'C40 H44 O3'
_chemical_formula_sum 'C40 H44 O3'
_chemical_formula_weight 572.75
_chemical_name_systematic
;
{2-[(9,9-Dihexylfluoren-2-yl)carbonyl]phenyl}(4-methoxyphenyl)methanone
;
_space_group_IT_number 14
_symmetry_cell_setting monoclinic
_symmetry_space_group_name_Hall '-P 2yn'
_symmetry_space_group_name_H-M 'P 1 21/n 1'
_atom_sites_solution_hydrogens geom
_atom_sites_solution_primary direct
_atom_sites_solution_secondary difmap
_audit_creation_method SHELXL-97
_cell_angle_alpha 90.00
_cell_angle_beta 90.449(2)
_cell_angle_gamma 90.00
_cell_formula_units_Z 4
_cell_length_a 16.7593(10)
_cell_length_b 11.4989(6)
_cell_length_c 17.1460(10)
_cell_measurement_reflns_used 5850
_cell_measurement_temperature 293(2)
_cell_measurement_theta_max 25.06
_cell_measurement_theta_min 2.13
_cell_volume 3304.2(3)
_computing_cell_refinement 'SAINT (Bruker, 2008)'
_computing_data_collection 'APEX2 (Bruker, 2008)'
_computing_data_reduction 'SAINT (Bruker, 2008)'
_computing_molecular_graphics 'ORTEP-3 (Farrugia, 1997)'
_computing_publication_material 'SHELXL97 (Sheldrick, 2008) and  PLATON  (Spek, 2009)'
_computing_structure_refinement 'SHELXL97 (Sheldrick, 2008)'
_computing_structure_solution 'SHELXS97 (Sheldrick, 2008)'
_diffrn_ambient_temperature 293(2)
_diffrn_measured_fraction_theta_full 0.998
_diffrn_measured_fraction_theta_max 0.998
_diffrn_measurement_device_type 'Bruker Kappa APEXII CCD'
_diffrn_measurement_method '\w and \f scans'
_diffrn_radiation_monochromator graphite
_diffrn_radiation_source 'fine-focus sealed tube'
_diffrn_radiation_type MoK\a
_diffrn_radiation_wavelength 0.71073
_diffrn_reflns_av_R_equivalents 0.0367
_diffrn_reflns_av_sigmaI/netI 0.0300
_diffrn_reflns_limit_h_max 19
_diffrn_reflns_limit_h_min -18
_diffrn_reflns_limit_k_max 13
_diffrn_reflns_limit_k_min -13
_diffrn_reflns_limit_l_max 20
_diffrn_reflns_limit_l_min -20
_diffrn_reflns_number 28941
_diffrn_reflns_theta_full 25.06
_diffrn_reflns_theta_max 25.06
_diffrn_reflns_theta_min 2.13
_exptl_absorpt_coefficient_mu 0.071
_exptl_absorpt_correction_T_max 0.986
_exptl_absorpt_correction_T_min 0.979
_exptl_absorpt_correction_type multi-scan
_exptl_absorpt_process_details '(SADABS; Bruker, 2008)'
_exptl_crystal_colour COlourless
_exptl_crystal_density_diffrn 1.151
_exptl_crystal_density_method 'not measured'
_exptl_crystal_description Block
_exptl_crystal_F_000 1232
_exptl_crystal_size_max 0.30
_exptl_crystal_size_mid 0.25
_exptl_crystal_size_min 0.20
_refine_diff_density_max 0.225
_refine_diff_density_min -0.320
_refine_ls_extinction_method none
_refine_ls_goodness_of_fit_ref 1.015
_refine_ls_hydrogen_treatment constr
_refine_ls_matrix_type full
_refine_ls_number_parameters 415
_refine_ls_number_reflns 5850
_refine_ls_number_restraints 16
_refine_ls_restrained_S_all 1.023
_refine_ls_R_factor_all 0.0834
_refine_ls_R_factor_gt 0.0496
_refine_ls_shift/su_max 0.000
_refine_ls_shift/su_mean 0.000
_refine_ls_structure_factor_coef Fsqd
_refine_ls_weighting_details 'calc w=1/[\s^2^(Fo^2^)+(0.0686P)^2^+1.0846P] where P=(Fo^2^+2Fc^2^)/3'
_refine_ls_weighting_scheme calc
_refine_ls_wR_factor_gt 0.1259
_refine_ls_wR_factor_ref 0.1526
_reflns_number_gt 3875
_reflns_number_total 5850
_reflns_threshold_expression I>2sigma(I)
_cod_data_source_file pv2555.cif
_cod_data_source_block I
_cod_original_sg_symbol_H-M 'P 21/n'
_cod_database_code 2235579
_cod_database_fobs_code 2235579

loop_
_symmetry_equiv_pos_as_xyz
'x, y, z'
'-x+1/2, y+1/2, -z+1/2'
'-x, -y, -z'
'x-1/2, -y-1/2, z-1/2'

loop_
_atom_site_type_symbol
_atom_site_label
_atom_site_fract_x
_atom_site_fract_y
_atom_site_fract_z
_atom_site_U_iso_or_equiv
_atom_site_adp_type
_atom_site_calc_flag
_atom_site_refinement_flags
_atom_site_occupancy
_atom_site_symmetry_multiplicity
_atom_site_disorder_assembly
_atom_site_disorder_group
C C1 0.31061(12) 0.03137(16) 0.35655(11) 0.0454(5) Uani d . 1 1 . .
C C2 0.25018(14) 0.07909(18) 0.40135(12) 0.0545(5) Uani d . 1 1 . .
H H2 0.1976 0.0748 0.3838 0.065 Uiso calc R 1 1 . .
C C3 0.26725(16) 0.1332(2) 0.47205(13) 0.0651(6) Uani d . 1 1 . .
H H3 0.2264 0.1653 0.5014 0.078 Uiso calc R 1 1 . .
C C4 0.34483(17) 0.1389(2) 0.49831(13) 0.0659(7) Uani d . 1 1 . .
H H4 0.3565 0.1749 0.5456 0.079 Uiso calc R 1 1 . .
C C5 0.40551(15) 0.09130(19) 0.45463(12) 0.0581(6) Uani d . 1 1 . .
H H5 0.4578 0.0953 0.4730 0.070 Uiso calc R 1 1 . .
C C6 0.38971(13) 0.03773(17) 0.38393(11) 0.0475(5) Uani d . 1 1 . .
C C7 0.45891(13) -0.01675(18) 0.34216(12) 0.0517(5) Uani d . 1 1 . .
C C8 0.29231(12) -0.04012(17) 0.28538(11) 0.0457(5) Uani d . 1 1 . .
C C9 0.22259(12) -0.01536(16) 0.23476(11) 0.0455(5) Uani d . 1 1 . .
C C10 0.19467(14) -0.10411(17) 0.18593(12) 0.0545(6) Uani d . 1 1 . .
H H10 0.2202 -0.1759 0.1863 0.065 Uiso calc R 1 1 . .
C C11 0.13056(15) -0.08704(19) 0.13784(13) 0.0651(7) Uani d . 1 1 . .
H H11 0.1124 -0.1474 0.1063 0.078 Uiso calc R 1 1 . .
C C12 0.09212(14) 0.02014(19) 0.13574(13) 0.0579(6) Uani d . 1 1 . .
C C13 0.11965(13) 0.10975(17) 0.18194(12) 0.0534(5) Uani d . 1 1 . .
H H13 0.0949 0.1821 0.1803 0.064 Uiso calc R 1 1 . .
C C14 0.18427(13) 0.09142(17) 0.23073(12) 0.0506(5) Uani d . 1 1 . .
H H14 0.2026 0.1523 0.2617 0.061 Uiso calc R 1 1 . .
C C15 -0.01159(18) 0.1353(2) 0.07966(18) 0.0910(9) Uani d . 1 1 . .
H H15A -0.0321 0.1567 0.1298 0.137 Uiso calc R 1 1 . .
H H15B -0.0550 0.1278 0.0431 0.137 Uiso calc R 1 1 . .
H H15C 0.0246 0.1942 0.0619 0.137 Uiso calc R 1 1 . .
C C16 0.53327(12) 0.09642(17) 0.11768(12) 0.0493(5) Uani d . 1 1 . .
C C17 0.56149(13) -0.00727(18) 0.14841(13) 0.0574(6) Uani d . 1 1 . .
H H17 0.5968 -0.0532 0.1203 0.069 Uiso calc R 1 1 . .
C C18 0.53659(13) -0.04138(18) 0.22118(13) 0.0570(6) Uani d . 1 1 . .
H H18 0.5561 -0.1103 0.2424 0.068 Uiso calc R 1 1 . .
C C19 0.48288(12) 0.02494(17) 0.26360(11) 0.0469(5) Uani d . 1 1 . .
C C20 0.45431(12) 0.12945(16) 0.23247(11) 0.0468(5) Uani d . 1 1 . .
H H20 0.4183 0.1745 0.2603 0.056 Uiso calc R 1 1 . .
C C21 0.47998(12) 0.16521(16) 0.16004(11) 0.0458(5) Uani d . 1 1 . .
C C22 0.45933(13) 0.27577(17) 0.11513(11) 0.0513(5) Uani d . 1 1 . .
C C23 0.50415(14) 0.25532(17) 0.03939(12) 0.0522(5) Uani d . 1 1 . .
C C24 0.54841(13) 0.15263(17) 0.04263(12) 0.0510(5) Uani d . 1 1 . .
C C25 0.59410(15) 0.1189(2) -0.02029(14) 0.0624(6) Uani d . 1 1 . .
H H25 0.6245 0.0513 -0.0179 0.075 Uiso calc R 1 1 . .
C C26 0.59413(15) 0.1866(2) -0.08662(14) 0.0676(7) Uani d . 1 1 . .
H H26 0.6244 0.1642 -0.1293 0.081 Uiso calc R 1 1 . .
C C27 0.54984(16) 0.2870(2) -0.09027(13) 0.0668(7) Uani d . 1 1 . .
H H27 0.5500 0.3315 -0.1356 0.080 Uiso calc R 1 1 . .
C C28 0.50491(15) 0.32279(19) -0.02722(12) 0.0616(6) Uani d . 1 1 . .
H H28 0.4756 0.3914 -0.0297 0.074 Uiso calc R 1 1 . .
C C29 0.36895(14) 0.29072(19) 0.10095(13) 0.0606(6) Uani d . 1 1 B .
H H29A 0.3435 0.3006 0.1512 0.073 Uiso calc R 1 1 . .
H H29B 0.3607 0.3620 0.0718 0.073 Uiso calc R 1 1 . .
C C30 0.32668(15) 0.1934(2) 0.05806(15) 0.0724(7) Uani d D 1 1 . .
H H30A 0.3264 0.1258 0.0919 0.087 Uiso calc R 1 1 A 1
H H30B 0.3582 0.1735 0.0128 0.087 Uiso calc R 1 1 A 1
C C35 0.49149(16) 0.38429(18) 0.15852(13) 0.0639(7) Uani d . 1 1 . .
H H35A 0.4751 0.4528 0.1295 0.077 Uiso calc R 1 1 . .
H H35B 0.4662 0.3880 0.2091 0.077 Uiso calc R 1 1 . .
C C36 0.58109(18) 0.3899(2) 0.17088(16) 0.0799(8) Uani d D 1 1 . .
H H36A 0.5981 0.3204 0.1985 0.096 Uiso calc R 1 1 . .
H H36B 0.6068 0.3897 0.1204 0.096 Uiso calc R 1 1 . .
O O1 0.49806(10) -0.09043(15) 0.37646(9) 0.0735(5) Uani d . 1 1 . .
O O2 0.33543(9) -0.12374(12) 0.27163(9) 0.0585(4) Uani d . 1 1 . .
O O3 0.02933(12) 0.02748(15) 0.08580(11) 0.0861(6) Uani d . 1 1 . .
C C31 0.2401(2) 0.2153(4) 0.0301(3) 0.0766(11) Uani d PD 0.761(3) 1 B 1
H H31A 0.2155 0.1414 0.0169 0.092 Uiso calc PR 0.761(3) 1 B 1
H H31B 0.2100 0.2493 0.0725 0.092 Uiso calc PR 0.761(3) 1 B 1
C C32 0.2353(2) 0.2937(4) -0.0388(2) 0.0987(13) Uani d PD 0.761(3) 1 B 1
H H32A 0.2638 0.2584 -0.0818 0.118 Uiso calc PR 0.761(3) 1 B 1
H H32B 0.2616 0.3666 -0.0262 0.118 Uiso calc PR 0.761(3) 1 B 1
C C33 0.1489(3) 0.3193(5) -0.0653(3) 0.1081(15) Uani d PD 0.761(3) 1 B 1
H H33A 0.1180 0.3380 -0.0194 0.130 Uiso calc PR 0.761(3) 1 B 1
H H33B 0.1495 0.3880 -0.0981 0.130 Uiso calc PR 0.761(3) 1 B 1
C C34 0.1062(3) 0.2237(5) -0.1092(3) 0.1270(18) Uani d PD 0.761(3) 1 B 1
H H34A 0.1351 0.2054 -0.1557 0.190 Uiso calc PR 0.761(3) 1 B 1
H H34B 0.0533 0.2491 -0.1229 0.190 Uiso calc PR 0.761(3) 1 B 1
H H34C 0.1029 0.1557 -0.0768 0.190 Uiso calc PR 0.761(3) 1 B 1
C C31' 0.2566(7) 0.2666(10) 0.0262(10) 0.0766(11) Uani d PD 0.238(3) 1 B 2
H H31C 0.2759 0.3337 -0.0022 0.092 Uiso calc PR 0.239(3) 1 B 2
H H31D 0.2227 0.2929 0.0682 0.092 Uiso calc PR 0.239(3) 1 B 2
C C32' 0.2105(7) 0.1834(12) -0.0288(8) 0.0987(13) Uani d PD 0.239(3) 1 B 2
H H32C 0.2423 0.1717 -0.0751 0.118 Uiso calc PR 0.239(3) 1 B 2
H H32D 0.2060 0.1086 -0.0029 0.118 Uiso calc PR 0.239(3) 1 B 2
C C33' 0.1279(8) 0.2210(15) -0.0543(9) 0.1081(15) Uani d PD 0.239(3) 1 B 2
H H33C 0.0999 0.2540 -0.0103 0.130 Uiso calc PR 0.239(3) 1 B 2
H H33D 0.0980 0.1538 -0.0724 0.130 Uiso calc PR 0.239(3) 1 B 2
C C34' 0.1324(12) 0.3105(15) -0.1194(10) 0.1270(18) Uani d PD 0.239(3) 1 B 2
H H34D 0.1394 0.3866 -0.0973 0.190 Uiso calc PR 0.239(3) 1 B 2
H H34E 0.0840 0.3086 -0.1497 0.190 Uiso calc PR 0.239(3) 1 B 2
H H34F 0.1768 0.2929 -0.1524 0.190 Uiso calc PR 0.239(3) 1 B 2
C C37 0.6092(2) 0.4955(3) 0.21618(19) 0.0996(10) Uani d D 1 1 D .
H H37A 0.5891 0.5647 0.1903 0.119 Uiso calc R 1 1 . .
H H37B 0.5860 0.4930 0.2678 0.119 Uiso calc R 1 1 . .
C C38 0.6984(3) 0.5057(3) 0.2246(3) 0.1409(15) Uani d D 1 1 . .
H H38A 0.7212 0.4953 0.1732 0.169 Uiso calc R 1 1 C 1
H H38B 0.7166 0.4410 0.2564 0.169 Uiso calc R 1 1 C 1
C C39 0.7350(7) 0.6192(7) 0.2601(5) 0.163(3) Uani d PD 0.660(6) 1 D 1
H H39A 0.7902 0.6262 0.2443 0.195 Uiso calc PR 0.660(6) 1 D 1
H H39B 0.7061 0.6862 0.2401 0.195 Uiso calc PR 0.660(6) 1 D 1
C C40 0.7307(5) 0.6179(9) 0.3470(5) 0.215(5) Uani d PD 0.660(6) 1 D 1
H H40A 0.6762 0.6261 0.3628 0.322 Uiso calc PR 0.660(6) 1 D 1
H H40B 0.7616 0.6812 0.3678 0.322 Uiso calc PR 0.660(6) 1 D 1
H H40C 0.7517 0.5457 0.3664 0.322 Uiso calc PR 0.660(6) 1 D 1
C C39' 0.7240(15) 0.5801(13) 0.2974(8) 0.163(3) Uani d PD 0.340(6) 1 D 2
H H39C 0.7030 0.5476 0.3452 0.195 Uiso calc PR 0.340(6) 1 D 2
H H39D 0.7816 0.5860 0.3017 0.195 Uiso calc PR 0.340(6) 1 D 2
C C40' 0.6867(10) 0.6970(17) 0.2793(10) 0.215(5) Uani d PD 0.340(6) 1 D 2
H H40D 0.6878 0.7104 0.2240 0.322 Uiso calc PR 0.340(6) 1 D 2
H H40E 0.7162 0.7572 0.3055 0.322 Uiso calc PR 0.340(6) 1 D 2
H H40F 0.6324 0.6977 0.2968 0.322 Uiso calc PR 0.340(6) 1 D 2

loop_
_atom_site_aniso_label
_atom_site_aniso_U_11
_atom_site_aniso_U_22
_atom_site_aniso_U_33
_atom_site_aniso_U_12
_atom_site_aniso_U_13
_atom_site_aniso_U_23
C1 0.0565(13) 0.0385(10) 0.0413(10) -0.0018(9) 0.0009(9) 0.0056(9)
C2 0.0606(14) 0.0524(12) 0.0503(12) -0.0024(11) -0.0004(11) 0.0004(10)
C3 0.0820(18) 0.0612(14) 0.0521(13) 0.0023(13) 0.0086(12) -0.0026(11)
C4 0.0913(19) 0.0623(14) 0.0440(12) -0.0041(13) -0.0054(13) -0.0053(11)
C5 0.0689(15) 0.0567(13) 0.0485(12) -0.0056(12) -0.0122(11) 0.0074(11)
C6 0.0596(13) 0.0412(10) 0.0418(11) -0.0014(10) -0.0039(10) 0.0105(9)
C7 0.0567(13) 0.0457(11) 0.0525(12) -0.0010(10) -0.0096(10) 0.0095(10)
C8 0.0511(12) 0.0395(10) 0.0465(11) -0.0053(10) 0.0041(9) 0.0051(9)
C9 0.0539(12) 0.0391(10) 0.0435(11) -0.0035(9) 0.0019(9) 0.0003(9)
C10 0.0706(15) 0.0405(11) 0.0524(12) 0.0057(10) -0.0056(11) -0.0045(9)
C11 0.0899(18) 0.0452(12) 0.0600(14) 0.0012(12) -0.0187(13) -0.0115(10)
C12 0.0688(15) 0.0513(12) 0.0533(13) 0.0004(11) -0.0143(11) -0.0006(10)
C13 0.0637(14) 0.0399(11) 0.0563(13) 0.0028(10) -0.0036(11) -0.0012(10)
C14 0.0625(14) 0.0395(11) 0.0498(12) -0.0055(10) -0.0019(10) -0.0050(9)
C15 0.097(2) 0.0810(19) 0.095(2) 0.0279(16) -0.0355(17) -0.0021(16)
C16 0.0540(13) 0.0398(11) 0.0542(12) -0.0009(9) 0.0052(10) -0.0011(9)
C17 0.0576(14) 0.0476(12) 0.0671(14) 0.0115(10) 0.0102(11) 0.0009(11)
C18 0.0578(13) 0.0455(12) 0.0678(15) 0.0107(10) -0.0017(11) 0.0102(11)
C19 0.0469(12) 0.0434(11) 0.0502(11) 0.0005(9) -0.0050(9) 0.0049(9)
C20 0.0528(12) 0.0414(10) 0.0461(11) 0.0037(9) 0.0026(9) 0.0015(9)
C21 0.0544(12) 0.0375(10) 0.0455(11) 0.0019(9) 0.0036(9) -0.0005(9)
C22 0.0715(15) 0.0397(11) 0.0428(11) 0.0078(10) 0.0101(10) 0.0029(9)
C23 0.0669(14) 0.0436(11) 0.0461(11) -0.0030(10) 0.0094(10) 0.0001(9)
C24 0.0578(13) 0.0437(11) 0.0516(12) -0.0041(10) 0.0090(10) -0.0040(9)
C25 0.0687(15) 0.0533(13) 0.0654(15) -0.0006(11) 0.0188(12) -0.0084(11)
C26 0.0755(17) 0.0718(16) 0.0558(14) -0.0148(14) 0.0234(12) -0.0107(12)
C27 0.0872(18) 0.0630(15) 0.0504(13) -0.0129(14) 0.0128(13) 0.0026(11)
C28 0.0838(17) 0.0502(12) 0.0509(13) 0.0008(12) 0.0099(12) 0.0055(10)
C29 0.0754(16) 0.0534(13) 0.0530(13) 0.0211(12) 0.0107(11) 0.0072(10)
C30 0.0764(18) 0.0741(16) 0.0666(15) 0.0136(14) 0.0039(13) -0.0011(13)
C35 0.097(2) 0.0412(12) 0.0541(13) 0.0020(12) 0.0142(13) -0.0002(10)
C36 0.105(2) 0.0618(15) 0.0732(17) -0.0115(15) 0.0058(16) -0.0099(13)
O1 0.0780(11) 0.0756(11) 0.0669(10) 0.0208(9) -0.0090(9) 0.0236(9)
O2 0.0630(10) 0.0490(9) 0.0634(9) 0.0061(8) -0.0038(8) -0.0058(7)
O3 0.1017(14) 0.0675(11) 0.0883(13) 0.0143(10) -0.0470(11) -0.0115(9)
C31 0.066(2) 0.088(3) 0.076(2) -0.007(2) 0.0060(19) -0.003(3)
C32 0.092(3) 0.124(3) 0.080(2) 0.000(3) -0.016(2) 0.007(2)
C33 0.101(3) 0.134(4) 0.089(3) 0.019(3) -0.024(2) -0.017(3)
C34 0.137(5) 0.133(5) 0.110(3) -0.003(4) -0.024(3) -0.013(4)
C31' 0.066(2) 0.088(3) 0.076(2) -0.007(2) 0.0060(19) -0.003(3)
C32' 0.092(3) 0.124(3) 0.080(2) 0.000(3) -0.016(2) 0.007(2)
C33' 0.101(3) 0.134(4) 0.089(3) 0.019(3) -0.024(2) -0.017(3)
C34' 0.137(5) 0.133(5) 0.110(3) -0.003(4) -0.024(3) -0.013(4)
C37 0.125(3) 0.0766(19) 0.097(2) -0.0186(19) -0.008(2) -0.0147(17)
C38 0.157(4) 0.119(3) 0.146(4) -0.047(3) -0.030(3) -0.016(3)
C39 0.180(7) 0.146(7) 0.161(8) -0.059(6) -0.023(7) -0.003(6)
C40 0.137(6) 0.304(12) 0.204(9) 0.032(6) -0.027(5) -0.155(9)
C39' 0.180(7) 0.146(7) 0.161(8) -0.059(6) -0.023(7) -0.003(6)
C40' 0.137(6) 0.304(12) 0.204(9) 0.032(6) -0.027(5) -0.155(9)

loop_
_atom_type_symbol
_atom_type_description
_atom_type_scat_dispersion_real
_atom_type_scat_dispersion_imag
_atom_type_scat_source
C C 0.0033 0.0016 'International Tables Vol C Tables 4.2.6.8 and 6.1.1.4'
H H 0.0000 0.0000 'International Tables Vol C Tables 4.2.6.8 and 6.1.1.4'
O O 0.0106 0.0060 'International Tables Vol C Tables 4.2.6.8 and 6.1.1.4'

loop_
_geom_angle_atom_site_label_1
_geom_angle_atom_site_label_2
_geom_angle_atom_site_label_3
_geom_angle
C2 C1 C6 119.00(19)
C2 C1 C8 121.39(19)
C6 C1 C8 119.11(18)
C1 C2 C3 120.9(2)
C1 C2 H2 119.6
C3 C2 H2 119.6
C4 C3 C2 119.7(2)
C4 C3 H3 120.2
C2 C3 H3 120.2
C3 C4 C5 120.1(2)
C3 C4 H4 119.9
C5 C4 H4 119.9
C4 C5 C6 121.0(2)
C4 C5 H5 119.5
C6 C5 H5 119.5
C5 C6 C1 119.3(2)
C5 C6 C7 117.36(19)
C1 C6 C7 123.24(18)
O1 C7 C19 120.8(2)
O1 C7 C6 118.25(19)
C19 C7 C6 120.76(17)
O2 C8 C9 120.15(18)
O2 C8 C1 117.95(18)
C9 C8 C1 121.84(18)
C14 C9 C10 117.62(19)
C14 C9 C8 124.29(18)
C10 C9 C8 118.06(18)
C11 C10 C9 121.03(19)
C11 C10 H10 119.5
C9 C10 H10 119.5
C10 C11 C12 120.4(2)
C10 C11 H11 119.8
C12 C11 H11 119.8
O3 C12 C13 124.9(2)
O3 C12 C11 115.41(19)
C13 C12 C11 119.7(2)
C12 C13 C14 119.50(19)
C12 C13 H13 120.2
C14 C13 H13 120.2
C13 C14 C9 121.77(18)
C13 C14 H14 119.1
C9 C14 H14 119.1
O3 C15 H15A 109.5
O3 C15 H15B 109.5
H15A C15 H15B 109.5
O3 C15 H15C 109.5
H15A C15 H15C 109.5
H15B C15 H15C 109.5
C17 C16 C21 120.41(19)
C17 C16 C24 130.80(19)
C21 C16 C24 108.79(17)
C18 C17 C16 119.0(2)
C18 C17 H17 120.5
C16 C17 H17 120.5
C17 C18 C19 121.37(19)
C17 C18 H18 119.3
C19 C18 H18 119.3
C18 C19 C20 119.55(19)
C18 C19 C7 118.53(18)
C20 C19 C7 121.90(18)
C21 C20 C19 119.43(18)
C21 C20 H20 120.3
C19 C20 H20 120.3
C20 C21 C16 120.20(18)
C20 C21 C22 129.18(18)
C16 C21 C22 110.62(17)
C23 C22 C21 100.97(16)
C23 C22 C29 111.91(17)
C21 C22 C29 113.04(17)
C23 C22 C35 111.23(18)
C21 C22 C35 110.66(17)
C29 C22 C35 108.90(17)
C28 C23 C24 120.00(19)
C28 C23 C22 128.77(19)
C24 C23 C22 111.23(17)
C25 C24 C23 120.2(2)
C25 C24 C16 131.5(2)
C23 C24 C16 108.23(18)
C26 C25 C24 119.3(2)
C26 C25 H25 120.4
C24 C25 H25 120.4
C27 C26 C25 120.6(2)
C27 C26 H26 119.7
C25 C26 H26 119.7
C26 C27 C28 120.7(2)
C26 C27 H27 119.6
C28 C27 H27 119.6
C23 C28 C27 119.2(2)
C23 C28 H28 120.4
C27 C28 H28 120.4
C30 C29 C22 116.75(18)
C30 C29 H29A 108.1
C22 C29 H29A 108.1
C30 C29 H29B 108.1
C22 C29 H29B 108.1
H29A C29 H29B 107.3
C29 C30 C31' 97.0(5)
C29 C30 C31 117.7(2)
C29 C30 H30A 107.9
C31' C30 H30A 129.9
C31 C30 H30A 107.9
C29 C30 H30B 107.9
C31' C30 H30B 105.3
C31 C30 H30B 107.9
H30A C30 H30B 107.2
C36 C35 C22 116.23(19)
C36 C35 H35A 108.2
C22 C35 H35A 108.2
C36 C35 H35B 108.2
C22 C35 H35B 108.2
H35A C35 H35B 107.4
C37 C36 C35 114.1(2)
C37 C36 H36A 108.7
C35 C36 H36A 108.7
C37 C36 H36B 108.7
C35 C36 H36B 108.7
H36A C36 H36B 107.6
C12 O3 C15 118.28(19)
C32 C31 C30 112.9(3)
C32 C31 H31A 109.0
C30 C31 H31A 109.0
C32 C31 H31B 109.0
C30 C31 H31B 109.0
H31A C31 H31B 107.8
C31 C32 C33 113.2(4)
C31 C32 H32A 108.9
C33 C32 H32A 108.9
C31 C32 H32B 108.9
C33 C32 H32B 108.9
H32A C32 H32B 107.8
C34 C33 C32 116.6(4)
C34 C33 H33A 108.1
C32 C33 H33A 108.1
C34 C33 H33B 108.1
C32 C33 H33B 108.1
H33A C33 H33B 107.3
C30 C31' C32' 104.7(8)
C30 C31' H31C 110.8
C32' C31' H31C 110.8
C30 C31' H31D 110.8
C32' C31' H31D 110.8
H31C C31' H31D 108.9
C33' C32' C31' 116.8(12)
C33' C32' H32C 108.1
C31' C32' H32C 108.1
C33' C32' H32D 108.1
C31' C32' H32D 108.1
H32C C32' H32D 107.3
C32' C33' C34' 110.8(13)
C32' C33' H33C 109.5
C34' C33' H33C 109.5
C32' C33' H33D 109.5
C34' C33' H33D 109.5
H33C C33' H33D 108.1
C33' C34' H34D 109.5
C33' C34' H34E 109.5
H34D C34' H34E 109.5
C33' C34' H34F 109.5
H34D C34' H34F 109.5
H34E C34' H34F 109.5
C38 C37 C36 114.6(3)
C38 C37 H37A 108.6
C36 C37 H37A 108.6
C38 C37 H37B 108.6
C36 C37 H37B 108.6
H37A C37 H37B 107.6
C37 C38 C39 119.2(5)
C37 C38 C39' 112.5(10)
C37 C38 H38A 107.5
C39 C38 H38A 107.5
C39' C38 H38A 133.0
C37 C38 H38B 107.5
C39 C38 H38B 107.5
C39' C38 H38B 83.6
H38A C38 H38B 107.0
C40 C39 C38 111.1(6)
C40 C39 H39A 109.4
C38 C39 H39A 109.4
C40 C39 H39B 109.4
C38 C39 H39B 109.4
H39A C39 H39B 108.0
C40' C39' C38 102.2(11)
C40' C39' H39C 111.3
C38 C39' H39C 111.3
C40' C39' H39D 111.3
C38 C39' H39D 111.3
H39C C39' H39D 109.2
C39' C40' H40D 109.5
C39' C40' H40E 109.5
H40D C40' H40E 109.5
C39' C40' H40F 109.5
H40D C40' H40F 109.5
H40E C40' H40F 109.5

loop_
_geom_bond_atom_site_label_1
_geom_bond_atom_site_label_2
_geom_bond_distance
C1 C2 1.389(3)
C1 C6 1.405(3)
C1 C8 1.501(3)
C2 C3 1.390(3)
C2 H2 0.9300
C3 C4 1.374(3)
C3 H3 0.9300
C4 C5 1.381(3)
C4 H4 0.9300
C5 C6 1.383(3)
C5 H5 0.9300
C6 C7 1.505(3)
C7 O1 1.220(2)
C7 C19 1.488(3)
C8 O2 1.227(2)
C8 C9 1.478(3)
C9 C14 1.387(3)
C9 C10 1.398(3)
C10 C11 1.363(3)
C10 H10 0.9300
C11 C12 1.391(3)
C11 H11 0.9300
C12 O3 1.354(3)
C12 C13 1.377(3)
C13 C14 1.379(3)
C13 H13 0.9300
C14 H14 0.9300
C15 O3 1.420(3)
C15 H15A 0.9600
C15 H15B 0.9600
C15 H15C 0.9600
C16 C17 1.385(3)
C16 C21 1.400(3)
C16 C24 1.464(3)
C17 C18 1.376(3)
C17 H17 0.9300
C18 C19 1.390(3)
C18 H18 0.9300
C19 C20 1.398(3)
C20 C21 1.380(3)
C20 H20 0.9300
C21 C22 1.525(3)
C22 C23 1.524(3)
C22 C29 1.542(3)
C22 C35 1.548(3)
C23 C28 1.381(3)
C23 C24 1.395(3)
C24 C25 1.383(3)
C25 C26 1.378(3)
C25 H25 0.9300
C26 C27 1.374(3)
C26 H26 0.9300
C27 C28 1.385(3)
C27 H27 0.9300
C28 H28 0.9300
C29 C30 1.512(3)
C29 H29A 0.9700
C29 H29B 0.9700
C30 C31' 1.542(9)
C30 C31 1.546(4)
C30 H30A 0.9700
C30 H30B 0.9700
C35 C36 1.516(4)
C35 H35A 0.9700
C35 H35B 0.9700
C36 C37 1.515(3)
C36 H36A 0.9700
C36 H36B 0.9700
C31 C32 1.489(5)
C31 H31A 0.9700
C31 H31B 0.9700
C32 C33 1.542(5)
C32 H32A 0.9700
C32 H32B 0.9700
C33 C34 1.510(5)
C33 H33A 0.9700
C33 H33B 0.9700
C34 H34A 0.9600
C34 H34B 0.9600
C34 H34C 0.9600
C31' C32' 1.545(9)
C31' H31C 0.9700
C31' H31D 0.9700
C32' C33' 1.513(9)
C32' H32C 0.9700
C32' H32D 0.9700
C33' C34' 1.521(10)
C33' H33C 0.9700
C33' H33D 0.9700
C34' H34D 0.9600
C34' H34E 0.9600
C34' H34F 0.9600
C37 C38 1.507(4)
C37 H37A 0.9700
C37 H37B 0.9700
C38 C39 1.563(7)
C38 C39' 1.570(9)
C38 H38A 0.9700
C38 H38B 0.9700
C39 C40 1.493(8)
C39 H39A 0.9700
C39 H39B 0.9700
C40 H40A 0.9600
C40 H40B 0.9600
C40 H40C 0.9600
C39' C40' 1.513(10)
C39' H39C 0.9700
C39' H39D 0.9700
C40' H40D 0.9600
C40' H40E 0.9600
C40' H40F 0.9600

loop_
_geom_hbond_atom_site_label_D
_geom_hbond_atom_site_label_H
_geom_hbond_atom_site_label_A
_geom_hbond_site_symmetry_A
_geom_hbond_distance_DH
_geom_hbond_distance_HA
_geom_hbond_distance_DA
_geom_hbond_angle_DHA
C26 H26 O2 3_655 0.93 2.58 3.470(3) 160

loop_
_geom_torsion_atom_site_label_1
_geom_torsion_atom_site_label_2
_geom_torsion_atom_site_label_3
_geom_torsion_atom_site_label_4
_geom_torsion
C6 C1 C2 C3 0.4(3)
C8 C1 C2 C3 172.24(19)
C1 C2 C3 C4 -0.5(3)
C2 C3 C4 C5 0.1(3)
C3 C4 C5 C6 0.3(3)
C4 C5 C6 C1 -0.3(3)
C4 C5 C6 C7 -177.14(19)
C2 C1 C6 C5 -0.1(3)
C8 C1 C6 C5 -172.05(17)
C2 C1 C6 C7 176.58(18)
C8 C1 C6 C7 4.6(3)
C5 C6 C7 O1 56.7(3)
C1 C6 C7 O1 -120.0(2)
C5 C6 C7 C19 -118.4(2)
C1 C6 C7 C19 64.9(3)
C2 C1 C8 O2 -143.4(2)
C6 C1 C8 O2 28.4(3)
C2 C1 C8 C9 33.8(3)
C6 C1 C8 C9 -154.40(18)
O2 C8 C9 C14 -160.7(2)
C1 C8 C9 C14 22.2(3)
O2 C8 C9 C10 17.3(3)
C1 C8 C9 C10 -159.81(19)
C14 C9 C10 C11 -1.9(3)
C8 C9 C10 C11 179.9(2)
C9 C10 C11 C12 0.8(4)
C10 C11 C12 O3 179.9(2)
C10 C11 C12 C13 0.7(4)
O3 C12 C13 C14 179.9(2)
C11 C12 C13 C14 -1.1(3)
C12 C13 C14 C9 -0.1(3)
C10 C9 C14 C13 1.6(3)
C8 C9 C14 C13 179.57(19)
C21 C16 C17 C18 -0.2(3)
C24 C16 C17 C18 -179.1(2)
C16 C17 C18 C19 1.1(3)
C17 C18 C19 C20 -1.0(3)
C17 C18 C19 C7 -179.6(2)
O1 C7 C19 C18 17.0(3)
C6 C7 C19 C18 -167.94(19)
O1 C7 C19 C20 -161.6(2)
C6 C7 C19 C20 13.5(3)
C18 C19 C20 C21 -0.1(3)
C7 C19 C20 C21 178.51(19)
C19 C20 C21 C16 0.9(3)
C19 C20 C21 C22 -178.3(2)
C17 C16 C21 C20 -0.8(3)
C24 C16 C21 C20 178.26(18)
C17 C16 C21 C22 178.58(19)
C24 C16 C21 C22 -2.3(2)
C20 C21 C22 C23 -177.0(2)
C16 C21 C22 C23 3.6(2)
C20 C21 C22 C29 -57.3(3)
C16 C21 C22 C29 123.32(19)
C20 C21 C22 C35 65.1(3)
C16 C21 C22 C35 -114.2(2)
C21 C22 C23 C28 175.9(2)
C29 C22 C23 C28 55.4(3)
C35 C22 C23 C28 -66.7(3)
C21 C22 C23 C24 -3.7(2)
C29 C22 C23 C24 -124.25(19)
C35 C22 C23 C24 113.7(2)
C28 C23 C24 C25 1.0(3)
C22 C23 C24 C25 -179.4(2)
C28 C23 C24 C16 -177.0(2)
C22 C23 C24 C16 2.6(2)
C17 C16 C24 C25 1.1(4)
C21 C16 C24 C25 -177.9(2)
C17 C16 C24 C23 178.8(2)
C21 C16 C24 C23 -0.2(2)
C23 C24 C25 C26 -1.3(3)
C16 C24 C25 C26 176.2(2)
C24 C25 C26 C27 0.5(4)
C25 C26 C27 C28 0.6(4)
C24 C23 C28 C27 0.1(3)
C22 C23 C28 C27 -179.5(2)
C26 C27 C28 C23 -0.9(4)
C23 C22 C29 C30 55.9(2)
C21 C22 C29 C30 -57.3(2)
C35 C22 C29 C30 179.29(19)
C22 C29 C30 C31' -155.6(7)
C22 C29 C30 C31 -169.3(2)
C23 C22 C35 C36 -50.8(3)
C21 C22 C35 C36 60.6(3)
C29 C22 C35 C36 -174.56(19)
C22 C35 C36 C37 -177.9(2)
C13 C12 O3 C15 0.3(4)
C11 C12 O3 C15 -178.8(2)
C29 C30 C31 C32 74.2(4)
C31' C30 C31 C32 39.7(17)
C30 C31 C32 C33 -178.0(3)
C31 C32 C33 C34 -76.0(6)
C29 C30 C31' C32' 173.4(10)
C31 C30 C31' C32' -37.0(12)
C30 C31' C32' C33' 166.0(11)
C31' C32' C33' C34' 78.9(19)
C35 C36 C37 C38 -176.5(3)
C36 C37 C38 C39 171.7(4)
C36 C37 C38 C39' -156.0(7)
C37 C38 C39 C40 80.4(9)
C39' C38 C39 C40 -4(2)
C37 C38 C39' C40' -60.9(15)
C39 C38 C39' C40' 49.0(14)
